data_2240917
loop_
_publ_author_name
'Rais, Eduard'
'Fl\"orke, Ulrich'
'Wilhelm, Ren\'e'

_publ_section_title
;
 Crystal structures of
 diiodidobis[(1<i>S</i>,5<i>S</i>)-4-mesityl-1,2,8,8-tetramethyl-2,4-diazabicyclo[3.2.1]octan-3-ylidene-\k<i>C</i>^3^]palladium(IV)
 and
 dichlorido[(1<i>S</i>,5<i>S</i>)-4-mesityl-1,2,8,8-tetramethyl-2,4-diazabicyclo[3.2.1]octan-3-ylidene-\k<i>C</i>^3^](triphenylphosphane-\k<i>P</i>)palladium(IV)
;
_journal_coeditor_code WM5179
_journal_issue 8
_journal_name_full 'Acta Crystallographica Section E'
_journal_page_first 919
_journal_page_last 922
_journal_paper_doi 10.1107/S2056989015013055
_journal_volume 71
_journal_year 2015
_chemical_formula_iupac '[Pd (C19 H28 N2)2 I2 ]'
_chemical_formula_moiety 'C38 H56 I2 N4 Pd'
_chemical_formula_sum 'C38 H56 I2 N4 Pd'
_chemical_formula_weight 929.07
_chemical_name_systematic
Diiodidobis[(1<i>S</i>,5<i>S</i>)-4-mesityl-1,2,8,8-tetramethyl-2,4-diazabicyclo[3.2.1]octan-3-ylidene-\k<i>C</i>^3^]palladium(IV)
_space_group_IT_number 19
_space_group_name_Hall 'P 2ac 2ab'
_symmetry_cell_setting orthorhombic
_symmetry_space_group_name_Hall 'P 2ac 2ab'
_symmetry_space_group_name_H-M 'P 21 21 21'
_atom_sites_solution_hydrogens difmap
_atom_sites_solution_primary direct
_atom_sites_solution_secondary difmap
_audit_creation_method SHELXL-97
_cell_angle_alpha 90.00
_cell_angle_beta 90.00
_cell_angle_gamma 90.00
_cell_formula_units_Z 4
_cell_length_a 12.2480(13)
_cell_length_b 13.3786(14)
_cell_length_c 23.465(2)
_cell_measurement_reflns_used 9243
_cell_measurement_temperature 130(2)
_cell_measurement_theta_max 25.04
_cell_measurement_theta_min 2.224
_cell_volume 3845.0(7)
_computing_cell_refinement
;
SAINT (Bruker, 2002)
;
_computing_data_collection
;
SMART (Bruker, 2002)
;
_computing_data_reduction
;
SAINT (Bruker, 2002)
;
_computing_molecular_graphics
;
SHELXTL (Sheldrick, 2008)
;
_computing_publication_material
;
SHELXTL (Sheldrick, 2008) and local programs
;
_computing_structure_refinement
;
SHELXL2013 (Sheldrick, 2015)
;
_computing_structure_solution
;
SHELXTL (Sheldrick, 2008)
;
_diffrn_ambient_temperature 130(2)
_diffrn_measured_fraction_theta_full 1.000
_diffrn_measured_fraction_theta_max 1.000
_diffrn_measurement_device_type 'Bruker SMART APEX'
_diffrn_measurement_method '\f and \w scans'
_diffrn_radiation_monochromator graphite
_diffrn_radiation_source 'sealed tube'
_diffrn_radiation_type MoK\a
_diffrn_radiation_wavelength 0.71073
_diffrn_reflns_av_R_equivalents 0.0474
_diffrn_reflns_av_sigmaI/netI 0.0436
_diffrn_reflns_limit_h_max 15
_diffrn_reflns_limit_h_min -16
_diffrn_reflns_limit_k_max 17
_diffrn_reflns_limit_k_min -17
_diffrn_reflns_limit_l_max 30
_diffrn_reflns_limit_l_min -30
_diffrn_reflns_number 36757
_diffrn_reflns_theta_full 27.88
_diffrn_reflns_theta_max 27.88
_diffrn_reflns_theta_min 1.74
_exptl_absorpt_coefficient_mu 2.119
_exptl_absorpt_correction_T_max 0.985
_exptl_absorpt_correction_T_min 0.882
_exptl_absorpt_correction_type multi-scan
_exptl_absorpt_process_details
;
(<i>SADABS</i>; Bruker, 2002)
;
_exptl_crystal_colour yellow
_exptl_crystal_density_diffrn 1.605
_exptl_crystal_density_method 'not measured'
_exptl_crystal_description prism
_exptl_crystal_F_000 1856
_exptl_crystal_size_max 0.33
_exptl_crystal_size_mid 0.20
_exptl_crystal_size_min 0.19
_refine_diff_density_max 0.943
_refine_diff_density_min -0.326
_refine_ls_abs_structure_details
;
Flack <i>x</i> determined using 3583 quotients
[(<i>I</i>^+^)-(<i>I</i>^-^)]/[(<i>I</i>^+^)+(<i>I</i>^-^)]
(Parsons & Flack, 2004)
;
_refine_ls_abs_structure_Flack -0.012(10)
_refine_ls_extinction_method none
_refine_ls_goodness_of_fit_ref 1.014
_refine_ls_hydrogen_treatment constr
_refine_ls_matrix_type full
_refine_ls_number_parameters 414
_refine_ls_number_reflns 9177
_refine_ls_number_restraints 0
_refine_ls_restrained_S_all 1.014
_refine_ls_R_factor_all 0.0330
_refine_ls_R_factor_gt 0.0291
_refine_ls_shift/su_max 0.002
_refine_ls_shift/su_mean 0.000
_refine_ls_structure_factor_coef Fsqd
_refine_ls_weighting_details 'calc w=1/[\s^2^(Fo^2^)+(0.0269P)^2^] where P=(Fo^2^+2Fc^2^)/3'
_refine_ls_weighting_scheme calc
_refine_ls_wR_factor_gt 0.0591
_refine_ls_wR_factor_ref 0.0606
_reflns_number_gt 8551
_reflns_number_total 9177
_reflns_threshold_expression I>2sigma(I)
_cod_data_source_file wm5179sup1.cif
_cod_data_source_block I
_cod_database_code 2240917

loop_
_symmetry_equiv_pos_as_xyz
'x, y, z'
'-x+1/2, -y, z+1/2'
'-x, y+1/2, -z+1/2'
'x+1/2, -y+1/2, -z'

loop_
_atom_site_type_symbol
_atom_site_label
_atom_site_fract_x
_atom_site_fract_y
_atom_site_fract_z
_atom_site_U_iso_or_equiv
_atom_site_adp_type
_atom_site_calc_flag
_atom_site_refinement_flags
_atom_site_occupancy
_atom_site_symmetry_multiplicity
Pd Pd1 0.30214(2) 0.548524(17) 0.173876(11) 0.01578(6) Uani d . 1 1
I I1 0.15512(2) 0.628839(18) 0.105990(10) 0.02865(6) Uani d . 1 1
I I2 0.44142(2) 0.517705(19) 0.257697(10) 0.02955(6) Uani d . 1 1
N N1 0.4408(3) 0.7055(2) 0.11875(13) 0.0249(7) Uani d . 1 1
N N2 0.5017(2) 0.54820(19) 0.09716(11) 0.0159(5) Uani d . 1 1
N N3 0.1463(2) 0.5426(2) 0.27152(11) 0.0186(6) Uani d . 1 1
N N4 0.1155(2) 0.4141(2) 0.21027(12) 0.0174(6) Uani d . 1 1
C C1 0.4287(3) 0.6058(2) 0.12539(14) 0.0181(7) Uani d . 1 1
C C2 0.5186(3) 0.7474(3) 0.07584(16) 0.0249(8) Uani d . 1 1
C C3 0.6274(3) 0.6914(3) 0.08531(15) 0.0238(8) Uani d . 1 1
C C4 0.5915(3) 0.5902(2) 0.06160(15) 0.0196(7) Uani d . 1 1
H H4A 0.6542 0.5427 0.0584 0.024 Uiso calc R 1 1
C C5 0.4820(3) 0.7145(3) 0.01587(16) 0.0253(8) Uani d . 1 1
H H5A 0.5003 0.7664 -0.0126 0.030 Uiso calc R 1 1
H H5B 0.4023 0.7027 0.0150 0.030 Uiso calc R 1 1
C C6 0.5446(3) 0.6166(2) 0.00311(14) 0.0217(7) Uani d . 1 1
H H6A 0.4948 0.5637 -0.0109 0.026 Uiso calc R 1 1
H H6B 0.6033 0.6275 -0.0252 0.026 Uiso calc R 1 1
C C7 0.3834(4) 0.7738(3) 0.15652(19) 0.0381(11) Uani d . 1 1
H H7A 0.3386 0.7355 0.1834 0.057 Uiso calc R 1 1
H H7B 0.3364 0.8180 0.1340 0.057 Uiso calc R 1 1
H H7C 0.4365 0.8141 0.1777 0.057 Uiso calc R 1 1
C C8 0.5277(4) 0.8621(3) 0.0798(2) 0.0418(11) Uani d . 1 1
H H8A 0.4558 0.8921 0.0733 0.063 Uiso calc R 1 1
H H8B 0.5790 0.8863 0.0509 0.063 Uiso calc R 1 1
H H8C 0.5540 0.8808 0.1178 0.063 Uiso calc R 1 1
C C9 0.7216(3) 0.7333(3) 0.04938(17) 0.0318(9) Uani d . 1 1
H H9A 0.7882 0.6952 0.0572 0.048 Uiso calc R 1 1
H H9B 0.7334 0.8037 0.0592 0.048 Uiso calc R 1 1
H H9C 0.7032 0.7278 0.0089 0.048 Uiso calc R 1 1
C C10 0.6640(4) 0.6908(3) 0.14731(16) 0.0353(10) Uani d . 1 1
H H10A 0.7332 0.6544 0.1506 0.053 Uiso calc R 1 1
H H10B 0.6084 0.6579 0.1707 0.053 Uiso calc R 1 1
H H10C 0.6741 0.7597 0.1605 0.053 Uiso calc R 1 1
C C11 0.4947(3) 0.4403(2) 0.09457(15) 0.0200(7) Uani d . 1 1
C C12 0.4196(3) 0.3932(2) 0.05859(15) 0.0211(7) Uani d . 1 1
C C13 0.4284(3) 0.2896(3) 0.05110(16) 0.0278(8) Uani d . 1 1
H H13A 0.3784 0.2570 0.0264 0.033 Uiso calc R 1 1
C C14 0.5072(4) 0.2329(3) 0.07835(19) 0.0335(10) Uani d . 1 1
C C15 0.5789(4) 0.2819(3) 0.11436(18) 0.0345(10) Uani d . 1 1
H H15A 0.6321 0.2437 0.1342 0.041 Uiso calc R 1 1
C C16 0.5761(3) 0.3846(3) 0.12272(15) 0.0258(8) Uani d . 1 1
C C17 0.3302(3) 0.4468(3) 0.02708(15) 0.0255(8) Uani d . 1 1
H H17A 0.2593 0.4283 0.0434 0.038 Uiso calc R 1 1
H H17B 0.3322 0.4279 -0.0132 0.038 Uiso calc R 1 1
H H17C 0.3407 0.5191 0.0306 0.038 Uiso calc R 1 1
C C18 0.5154(4) 0.1207(3) 0.0700(2) 0.0488(13) Uani d . 1 1
H H18A 0.4539 0.0976 0.0468 0.073 Uiso calc R 1 1
H H18B 0.5134 0.0874 0.1072 0.073 Uiso calc R 1 1
H H18C 0.5841 0.1047 0.0507 0.073 Uiso calc R 1 1
C C19 0.6615(3) 0.4310(3) 0.16036(17) 0.0330(9) Uani d . 1 1
H H19A 0.6937 0.3795 0.1848 0.049 Uiso calc R 1 1
H H19B 0.6278 0.4828 0.1841 0.049 Uiso calc R 1 1
H H19C 0.7186 0.4611 0.1367 0.049 Uiso calc R 1 1
C C20 0.1737(3) 0.4952(2) 0.22313(14) 0.0164(7) Uani d . 1 1
C C21 0.0656(3) 0.4997(2) 0.31324(14) 0.0219(7) Uani d . 1 1
C C22 -0.0324(3) 0.4653(3) 0.27739(15) 0.0217(7) Uani d . 1 1
C C23 0.0239(3) 0.3771(2) 0.24731(15) 0.0217(7) Uani d . 1 1
H H23A -0.0294 0.3359 0.2252 0.026 Uiso calc R 1 1
C C24 0.0744(3) 0.3173(3) 0.29680(16) 0.0280(9) Uani d . 1 1
H H24A 0.1359 0.2753 0.2836 0.034 Uiso calc R 1 1
H H24B 0.0193 0.2743 0.3156 0.034 Uiso calc R 1 1
C C25 0.1140(3) 0.4013(3) 0.33697(15) 0.0281(9) Uani d . 1 1
H H25A 0.1947 0.4044 0.3374 0.034 Uiso calc R 1 1
H H25B 0.0879 0.3893 0.3763 0.034 Uiso calc R 1 1
C C26 0.1896(3) 0.6430(3) 0.28286(17) 0.0324(9) Uani d . 1 1
H H26A 0.2343 0.6648 0.2505 0.049 Uiso calc R 1 1
H H26B 0.2346 0.6414 0.3174 0.049 Uiso calc R 1 1
H H26C 0.1289 0.6898 0.2882 0.049 Uiso calc R 1 1
C C27 0.0374(3) 0.5723(3) 0.36052(16) 0.0305(9) Uani d . 1 1
H H27A 0.0071 0.6336 0.3440 0.046 Uiso calc R 1 1
H H27B 0.1035 0.5885 0.3822 0.046 Uiso calc R 1 1
H H27C -0.0165 0.5418 0.3860 0.046 Uiso calc R 1 1
C C28 -0.1281(3) 0.4260(3) 0.31389(18) 0.0323(9) Uani d . 1 1
H H28A -0.1639 0.4821 0.3331 0.048 Uiso calc R 1 1
H H28B -0.1003 0.3790 0.3424 0.048 Uiso calc R 1 1
H H28C -0.1809 0.3918 0.2893 0.048 Uiso calc R 1 1
C C29 -0.0772(3) 0.5471(3) 0.23804(16) 0.0298(8) Uani d . 1 1
H H29A -0.0180 0.5734 0.2143 0.045 Uiso calc R 1 1
H H29B -0.1080 0.6013 0.2611 0.045 Uiso calc R 1 1
H H29C -0.1343 0.5189 0.2136 0.045 Uiso calc R 1 1
C C30 0.1413(3) 0.3465(2) 0.16380(14) 0.0206(7) Uani d . 1 1
C C31 0.0680(3) 0.3424(2) 0.11749(15) 0.0233(8) Uani d . 1 1
C C32 0.0868(3) 0.2706(3) 0.07487(16) 0.0277(9) Uani d . 1 1
H H32A 0.0400 0.2690 0.0426 0.033 Uiso calc R 1 1
C C33 0.1708(3) 0.2025(3) 0.07838(15) 0.0254(8) Uani d . 1 1
C C34 0.2393(3) 0.2066(2) 0.12488(15) 0.0237(8) Uani d . 1 1
H H34A 0.2961 0.1587 0.1282 0.028 Uiso calc R 1 1
C C35 0.2278(3) 0.2796(2) 0.16770(15) 0.0205(7) Uani d . 1 1
C C36 -0.0318(3) 0.4082(3) 0.11195(18) 0.0336(9) Uani d . 1 1
H H36A -0.0504 0.4160 0.0716 0.050 Uiso calc R 1 1
H H36B -0.0164 0.4739 0.1285 0.050 Uiso calc R 1 1
H H36C -0.0931 0.3773 0.1321 0.050 Uiso calc R 1 1
C C37 0.1862(4) 0.1246(3) 0.03244(18) 0.0391(10) Uani d . 1 1
H H37A 0.2363 0.1503 0.0034 0.059 Uiso calc R 1 1
H H37B 0.1155 0.1094 0.0149 0.059 Uiso calc R 1 1
H H37C 0.2167 0.0637 0.0493 0.059 Uiso calc R 1 1
C C38 0.3117(3) 0.2797(3) 0.21466(16) 0.0264(8) Uani d . 1 1
H H38A 0.2906 0.3282 0.2440 0.040 Uiso calc R 1 1
H H38B 0.3831 0.2981 0.1989 0.040 Uiso calc R 1 1
H H38C 0.3161 0.2129 0.2316 0.040 Uiso calc R 1 1

loop_
_atom_site_aniso_label
_atom_site_aniso_U_11
_atom_site_aniso_U_22
_atom_site_aniso_U_33
_atom_site_aniso_U_12
_atom_site_aniso_U_13
_atom_site_aniso_U_23
Pd1 0.01775(12) 0.01382(10) 0.01575(12) -0.00085(10) 0.00230(10) 0.00026(10)
I1 0.02852(13) 0.03119(12) 0.02623(13) 0.00866(10) 0.00307(11) 0.00985(10)
I2 0.02637(12) 0.03942(13) 0.02285(12) -0.00250(10) -0.00341(10) 0.00155(10)
N1 0.0327(17) 0.0148(13) 0.0271(17) -0.0048(13) 0.0138(15) -0.0005(12)
N2 0.0164(13) 0.0155(12) 0.0159(14) -0.0031(11) 0.0017(11) 0.0017(11)
N3 0.0188(14) 0.0161(13) 0.0210(15) -0.0025(12) 0.0039(12) -0.0026(11)
N4 0.0202(15) 0.0166(13) 0.0154(14) -0.0014(11) 0.0031(12) -0.0006(11)
C1 0.0198(18) 0.0160(15) 0.0185(17) -0.0026(13) -0.0001(14) -0.0018(13)
C2 0.030(2) 0.0177(16) 0.027(2) -0.0072(15) 0.0128(16) 0.0010(15)
C3 0.022(2) 0.0287(18) 0.0203(18) -0.0123(15) 0.0009(15) 0.0006(15)
C4 0.0160(17) 0.0190(15) 0.0239(19) -0.0001(13) 0.0061(14) 0.0015(14)
C5 0.025(2) 0.0240(18) 0.027(2) 0.0012(15) -0.0006(16) 0.0084(15)
C6 0.026(2) 0.0225(16) 0.0169(17) -0.0031(15) 0.0004(15) 0.0008(14)
C7 0.048(3) 0.0182(17) 0.048(3) -0.0082(17) 0.025(2) -0.0108(17)
C8 0.056(3) 0.0200(18) 0.049(3) -0.0101(19) 0.022(2) -0.0015(18)
C9 0.027(2) 0.041(2) 0.028(2) -0.0195(17) 0.0021(17) 0.0031(18)
C10 0.039(2) 0.045(2) 0.022(2) -0.023(2) -0.0064(19) 0.0019(17)
C11 0.0235(18) 0.0167(15) 0.0199(18) 0.0043(13) 0.0082(14) 0.0002(13)
C12 0.0208(19) 0.0214(17) 0.0210(18) -0.0003(14) 0.0096(15) -0.0014(14)
C13 0.036(2) 0.0202(17) 0.027(2) -0.0044(16) 0.0127(18) -0.0043(15)
C14 0.047(3) 0.0185(18) 0.035(2) 0.0064(18) 0.017(2) 0.0040(16)
C15 0.039(2) 0.0271(19) 0.038(2) 0.0154(18) 0.008(2) 0.0077(17)
C16 0.027(2) 0.0271(18) 0.0230(19) 0.0059(16) 0.0067(15) 0.0029(15)
C17 0.026(2) 0.0270(17) 0.0238(19) -0.0057(16) -0.0012(15) -0.0055(15)
C18 0.077(4) 0.0167(18) 0.052(3) 0.014(2) 0.013(3) 0.0001(19)
C19 0.028(2) 0.039(2) 0.032(2) 0.0083(17) -0.0049(18) 0.0059(17)
C20 0.0168(17) 0.0154(14) 0.0170(16) 0.0035(13) -0.0013(13) 0.0043(12)
C21 0.0234(18) 0.0223(16) 0.0200(18) 0.0034(15) 0.0071(15) 0.0047(14)
C22 0.0189(17) 0.0215(17) 0.0246(18) 0.0021(14) 0.0073(14) 0.0036(14)
C23 0.0230(18) 0.0177(15) 0.0245(18) -0.0029(14) 0.0080(15) -0.0016(15)
C24 0.035(2) 0.0192(16) 0.030(2) 0.0017(16) 0.0156(18) 0.0035(15)
C25 0.037(2) 0.0299(18) 0.0179(19) 0.0077(16) 0.0066(16) 0.0051(15)
C26 0.036(2) 0.0238(18) 0.037(2) -0.0051(17) 0.0133(19) -0.0104(16)
C27 0.037(2) 0.0278(19) 0.026(2) 0.0029(17) 0.0149(18) -0.0014(16)
C28 0.026(2) 0.032(2) 0.039(2) -0.0007(16) 0.0145(18) 0.0040(17)
C29 0.0241(19) 0.0317(18) 0.034(2) 0.0069(16) 0.0005(17) 0.0053(18)
C30 0.0258(19) 0.0158(15) 0.0202(18) -0.0061(14) 0.0043(15) -0.0022(13)
C31 0.0247(19) 0.0241(17) 0.0212(18) -0.0071(15) 0.0027(16) 0.0010(14)
C32 0.033(2) 0.0299(19) 0.0206(19) -0.0148(17) -0.0014(16) -0.0024(15)
C33 0.031(2) 0.0255(17) 0.0194(18) -0.0140(16) 0.0087(16) -0.0043(14)
C34 0.027(2) 0.0179(16) 0.026(2) -0.0053(14) 0.0080(16) -0.0013(14)
C35 0.0239(19) 0.0185(15) 0.0192(18) -0.0076(13) 0.0061(15) 0.0003(14)
C36 0.028(2) 0.040(2) 0.032(2) -0.0013(17) -0.0080(18) -0.0014(18)
C37 0.046(3) 0.037(2) 0.035(2) -0.014(2) 0.004(2) -0.0147(19)
C38 0.032(2) 0.0250(17) 0.0223(19) 0.0077(16) 0.0029(16) -0.0007(15)

loop_
_atom_type_symbol
_atom_type_description
_atom_type_scat_dispersion_real
_atom_type_scat_dispersion_imag
_atom_type_scat_source
C C 0.0033 0.0016 'International Tables Vol C Tables 4.2.6.8 and 6.1.1.4'
H H 0.0000 0.0000 'International Tables Vol C Tables 4.2.6.8 and 6.1.1.4'
N N 0.0061 0.0033 'International Tables Vol C Tables 4.2.6.8 and 6.1.1.4'
Pd Pd -0.9988 1.0072 'International Tables Vol C Tables 4.2.6.8 and 6.1.1.4'
I I -0.4742 1.8119 'International Tables Vol C Tables 4.2.6.8 and 6.1.1.4'

loop_
_geom_angle_atom_site_label_1
_geom_angle_atom_site_label_2
_geom_angle_atom_site_label_3
_geom_angle
_geom_angle_publ_flag
C1 Pd1 C20 178.32(12) ?
C1 Pd1 I1 91.63(9) y
C20 Pd1 I1 87.63(8) y
C1 Pd1 I2 89.05(9) y
C20 Pd1 I2 91.23(9) y
I1 Pd1 I2 163.275(13) ?
C1 N1 C7 119.8(3) ?
C1 N1 C2 121.2(3) ?
C7 N1 C2 118.9(3) ?
C1 N2 C11 123.3(3) ?
C1 N2 C4 123.1(3) ?
C11 N2 C4 113.3(3) ?
C20 N3 C26 119.7(3) ?
C20 N3 C21 122.2(3) ?
C26 N3 C21 117.9(3) ?
C20 N4 C30 124.1(3) ?
C20 N4 C23 122.4(3) ?
C30 N4 C23 113.1(3) ?
N1 C1 N2 115.7(3) ?
N1 C1 Pd1 120.7(2) ?
N2 C1 Pd1 123.5(2) ?
N1 C2 C5 108.8(3) ?
N1 C2 C8 112.2(3) ?
C5 C2 C8 111.2(3) ?
N1 C2 C3 105.7(3) ?
C5 C2 C3 104.1(3) ?
C8 C2 C3 114.3(3) ?
C10 C3 C4 115.4(3) ?
C10 C3 C9 107.8(3) ?
C4 C3 C9 109.9(3) ?
C10 C3 C2 113.2(3) ?
C4 C3 C2 97.4(3) ?
C9 C3 C2 113.1(3) ?
N2 C4 C3 110.0(3) ?
N2 C4 C6 108.2(3) ?
C3 C4 C6 103.3(3) ?
N2 C4 H4A 111.6 ?
C3 C4 H4A 111.6 ?
C6 C4 H4A 111.6 ?
C2 C5 C6 106.0(3) ?
C2 C5 H5A 110.5 ?
C6 C5 H5A 110.5 ?
C2 C5 H5B 110.5 ?
C6 C5 H5B 110.5 ?
H5A C5 H5B 108.7 ?
C4 C6 C5 102.0(3) ?
C4 C6 H6A 111.4 ?
C5 C6 H6A 111.4 ?
C4 C6 H6B 111.4 ?
C5 C6 H6B 111.4 ?
H6A C6 H6B 109.2 ?
N1 C7 H7A 109.5 ?
N1 C7 H7B 109.5 ?
H7A C7 H7B 109.5 ?
N1 C7 H7C 109.5 ?
H7A C7 H7C 109.5 ?
H7B C7 H7C 109.5 ?
C2 C8 H8A 109.5 ?
C2 C8 H8B 109.5 ?
H8A C8 H8B 109.5 ?
C2 C8 H8C 109.5 ?
H8A C8 H8C 109.5 ?
H8B C8 H8C 109.5 ?
C3 C9 H9A 109.5 ?
C3 C9 H9B 109.5 ?
H9A C9 H9B 109.5 ?
C3 C9 H9C 109.5 ?
H9A C9 H9C 109.5 ?
H9B C9 H9C 109.5 ?
C3 C10 H10A 109.5 ?
C3 C10 H10B 109.5 ?
H10A C10 H10B 109.5 ?
C3 C10 H10C 109.5 ?
H10A C10 H10C 109.5 ?
H10B C10 H10C 109.5 ?
C12 C11 C16 120.7(3) ?
C12 C11 N2 120.9(3) ?
C16 C11 N2 117.7(3) ?
C11 C12 C13 118.1(3) ?
C11 C12 C17 124.1(3) ?
C13 C12 C17 117.8(3) ?
C14 C13 C12 122.5(4) ?
C14 C13 H13A 118.7 ?
C12 C13 H13A 118.7 ?
C15 C14 C13 117.7(3) ?
C15 C14 C18 120.4(4) ?
C13 C14 C18 121.9(4) ?
C14 C15 C16 122.7(4) ?
C14 C15 H15A 118.7 ?
C16 C15 H15A 118.7 ?
C15 C16 C11 118.3(4) ?
C15 C16 C19 118.4(3) ?
C11 C16 C19 123.3(3) ?
C12 C17 H17A 109.5 ?
C12 C17 H17B 109.5 ?
H17A C17 H17B 109.5 ?
C12 C17 H17C 109.5 ?
H17A C17 H17C 109.5 ?
H17B C17 H17C 109.5 ?
C14 C18 H18A 109.5 ?
C14 C18 H18B 109.5 ?
H18A C18 H18B 109.5 ?
C14 C18 H18C 109.5 ?
H18A C18 H18C 109.5 ?
H18B C18 H18C 109.5 ?
C16 C19 H19A 109.5 ?
C16 C19 H19B 109.5 ?
H19A C19 H19B 109.5 ?
C16 C19 H19C 109.5 ?
H19A C19 H19C 109.5 ?
H19B C19 H19C 109.5 ?
N4 C20 N3 116.3(3) ?
N4 C20 Pd1 123.9(2) ?
N3 C20 Pd1 119.8(2) ?
N3 C21 C27 112.4(3) ?
N3 C21 C22 105.8(3) ?
C27 C21 C22 114.6(3) ?
N3 C21 C25 107.9(3) ?
C27 C21 C25 111.7(3) ?
C22 C21 C25 103.9(3) ?
C29 C22 C21 113.3(3) ?
C29 C22 C23 115.6(3) ?
C21 C22 C23 97.5(3) ?
C29 C22 C28 107.8(3) ?
C21 C22 C28 113.1(3) ?
C23 C22 C28 109.5(3) ?
N4 C23 C22 110.4(3) ?
N4 C23 C24 107.9(3) ?
C22 C23 C24 103.4(3) ?
N4 C23 H23A 111.6 ?
C22 C23 H23A 111.6 ?
C24 C23 H23A 111.6 ?
C23 C24 C25 102.0(3) ?
C23 C24 H24A 111.4 ?
C25 C24 H24A 111.4 ?
C23 C24 H24B 111.4 ?
C25 C24 H24B 111.4 ?
H24A C24 H24B 109.2 ?
C24 C25 C21 106.2(3) ?
C24 C25 H25A 110.5 ?
C21 C25 H25A 110.5 ?
C24 C25 H25B 110.5 ?
C21 C25 H25B 110.5 ?
H25A C25 H25B 108.7 ?
N3 C26 H26A 109.5 ?
N3 C26 H26B 109.5 ?
H26A C26 H26B 109.5 ?
N3 C26 H26C 109.5 ?
H26A C26 H26C 109.5 ?
H26B C26 H26C 109.5 ?
C21 C27 H27A 109.5 ?
C21 C27 H27B 109.5 ?
H27A C27 H27B 109.5 ?
C21 C27 H27C 109.5 ?
H27A C27 H27C 109.5 ?
H27B C27 H27C 109.5 ?
C22 C28 H28A 109.5 ?
C22 C28 H28B 109.5 ?
H28A C28 H28B 109.5 ?
C22 C28 H28C 109.5 ?
H28A C28 H28C 109.5 ?
H28B C28 H28C 109.5 ?
C22 C29 H29A 109.5 ?
C22 C29 H29B 109.5 ?
H29A C29 H29B 109.5 ?
C22 C29 H29C 109.5 ?
H29A C29 H29C 109.5 ?
H29B C29 H29C 109.5 ?
C35 C30 C31 120.7(3) ?
C35 C30 N4 121.1(3) ?
C31 C30 N4 117.7(3) ?
C32 C31 C30 118.1(3) ?
C32 C31 C36 118.0(3) ?
C30 C31 C36 123.9(3) ?
C33 C32 C31 122.1(4) ?
C33 C32 H32A 118.9 ?
C31 C32 H32A 118.9 ?
C32 C33 C34 118.4(3) ?
C32 C33 C37 120.5(4) ?
C34 C33 C37 121.1(4) ?
C33 C34 C35 122.2(3) ?
C33 C34 H34A 118.9 ?
C35 C34 H34A 118.9 ?
C30 C35 C34 118.4(3) ?
C30 C35 C38 124.6(3) ?
C34 C35 C38 117.0(3) ?
C31 C36 H36A 109.5 ?
C31 C36 H36B 109.5 ?
H36A C36 H36B 109.5 ?
C31 C36 H36C 109.5 ?
H36A C36 H36C 109.5 ?
H36B C36 H36C 109.5 ?
C33 C37 H37A 109.5 ?
C33 C37 H37B 109.5 ?
H37A C37 H37B 109.5 ?
C33 C37 H37C 109.5 ?
H37A C37 H37C 109.5 ?
H37B C37 H37C 109.5 ?
C35 C38 H38A 109.5 ?
C35 C38 H38B 109.5 ?
H38A C38 H38B 109.5 ?
C35 C38 H38C 109.5 ?
H38A C38 H38C 109.5 ?
H38B C38 H38C 109.5 ?

loop_
_geom_bond_atom_site_label_1
_geom_bond_atom_site_label_2
_geom_bond_distance
Pd1 C1 2.070(3)
Pd1 C20 2.079(3)
Pd1 I1 2.6334(4)
Pd1 I2 2.6360(4)
N1 C1 1.351(4)
N1 C7 1.454(5)
N1 C2 1.496(4)
N2 C1 1.354(4)
N2 C11 1.448(4)
N2 C4 1.491(4)
N3 C20 1.343(4)
N3 C26 1.468(4)
N3 C21 1.505(4)
N4 C20 1.333(4)
N4 C30 1.451(4)
N4 C23 1.503(4)
C2 C5 1.541(5)
C2 C8 1.541(5)
C2 C3 1.545(5)
C3 C10 1.522(5)
C3 C4 1.528(5)
C3 C9 1.535(5)
C4 C6 1.529(5)
C4 H4A 1.0000
C5 C6 1.547(5)
C5 H5A 0.9900
C5 H5B 0.9900
C6 H6A 0.9900
C6 H6B 0.9900
C7 H7A 0.9800
C7 H7B 0.9800
C7 H7C 0.9800
C8 H8A 0.9800
C8 H8B 0.9800
C8 H8C 0.9800
C9 H9A 0.9800
C9 H9B 0.9800
C9 H9C 0.9800
C10 H10A 0.9800
C10 H10B 0.9800
C10 H10C 0.9800
C11 C12 1.398(5)
C11 C16 1.409(5)
C12 C13 1.401(5)
C12 C17 1.503(5)
C13 C14 1.384(6)
C13 H13A 0.9500
C14 C15 1.383(6)
C14 C18 1.517(5)
C15 C16 1.388(5)
C15 H15A 0.9500
C16 C19 1.503(5)
C17 H17A 0.9800
C17 H17B 0.9800
C17 H17C 0.9800
C18 H18A 0.9800
C18 H18B 0.9800
C18 H18C 0.9800
C19 H19A 0.9800
C19 H19B 0.9800
C19 H19C 0.9800
C21 C27 1.514(5)
C21 C22 1.537(5)
C21 C25 1.548(5)
C22 C29 1.534(5)
C22 C23 1.538(5)
C22 C28 1.544(5)
C23 C24 1.540(5)
C23 H23A 1.0000
C24 C25 1.545(5)
C24 H24A 0.9900
C24 H24B 0.9900
C25 H25A 0.9900
C25 H25B 0.9900
C26 H26A 0.9800
C26 H26B 0.9800
C26 H26C 0.9800
C27 H27A 0.9800
C27 H27B 0.9800
C27 H27C 0.9800
C28 H28A 0.9800
C28 H28B 0.9800
C28 H28C 0.9800
C29 H29A 0.9800
C29 H29B 0.9800
C29 H29C 0.9800
C30 C35 1.390(5)
C30 C31 1.410(5)
C31 C32 1.406(5)
C31 C36 1.512(5)
C32 C33 1.377(5)
C32 H32A 0.9500
C33 C34 1.377(5)
C33 C37 1.511(5)
C34 C35 1.408(5)
C34 H34A 0.9500
C35 C38 1.507(5)
C36 H36A 0.9800
C36 H36B 0.9800
C36 H36C 0.9800
C37 H37A 0.9800
C37 H37B 0.9800
C37 H37C 0.9800
C38 H38A 0.9800
C38 H38B 0.9800
C38 H38C 0.9800

loop_
_geom_hbond_atom_site_label_D
_geom_hbond_atom_site_label_H
_geom_hbond_atom_site_label_A
_geom_hbond_site_symmetry_A
_geom_hbond_distance_DH
_geom_hbond_distance_HA
_geom_hbond_distance_DA
_geom_hbond_angle_DHA
C5 H5A I1 4_565 0.99 3.22 4.131(5) 154.0

loop_
_geom_torsion_atom_site_label_1
_geom_torsion_atom_site_label_2
_geom_torsion_atom_site_label_3
_geom_torsion_atom_site_label_4
_geom_torsion
C7 N1 C1 N2 -166.4(3)
C2 N1 C1 N2 9.1(5)
C7 N1 C1 Pd1 15.6(5)
C2 N1 C1 Pd1 -168.9(3)
C11 N2 C1 N1 -173.5(3)
C4 N2 C1 N1 1.0(5)
C11 N2 C1 Pd1 4.5(5)
C4 N2 C1 Pd1 179.0(2)
I1 Pd1 C1 N1 61.3(3)
I2 Pd1 C1 N1 -102.0(3)
I1 Pd1 C1 N2 -116.5(3)
I2 Pd1 C1 N2 80.2(3)
C1 N1 C2 C5 62.4(4)
C7 N1 C2 C5 -122.1(4)
C1 N1 C2 C8 -174.2(4)
C7 N1 C2 C8 1.4(5)
C1 N1 C2 C3 -48.9(4)
C7 N1 C2 C3 126.6(4)
N1 C2 C3 C10 -50.4(4)
C5 C2 C3 C10 -164.9(3)
C8 C2 C3 C10 73.6(4)
N1 C2 C3 C4 71.3(3)
C5 C2 C3 C4 -43.2(3)
C8 C2 C3 C4 -164.7(3)
N1 C2 C3 C9 -173.3(3)
C5 C2 C3 C9 72.1(4)
C8 C2 C3 C9 -49.3(4)
C1 N2 C4 C3 30.3(4)
C11 N2 C4 C3 -154.7(3)
C1 N2 C4 C6 -82.0(4)
C11 N2 C4 C6 93.0(3)
C10 C3 C4 N2 56.7(4)
C9 C3 C4 N2 178.7(3)
C2 C3 C4 N2 -63.4(3)
C10 C3 C4 C6 172.0(3)
C9 C3 C4 C6 -65.9(4)
C2 C3 C4 C6 52.0(3)
N1 C2 C5 C6 -92.5(3)
C8 C2 C5 C6 143.4(3)
C3 C2 C5 C6 19.9(3)
N2 C4 C6 C5 76.3(3)
C3 C4 C6 C5 -40.3(3)
C2 C5 C6 C4 12.0(3)
C1 N2 C11 C12 76.8(4)
C4 N2 C11 C12 -98.3(4)
C1 N2 C11 C16 -112.5(4)
C4 N2 C11 C16 72.5(4)
C16 C11 C12 C13 -0.5(5)
N2 C11 C12 C13 170.0(3)
C16 C11 C12 C17 179.8(3)
N2 C11 C12 C17 -9.7(5)
C11 C12 C13 C14 0.8(5)
C17 C12 C13 C14 -179.5(3)
C12 C13 C14 C15 0.3(6)
C12 C13 C14 C18 179.7(4)
C13 C14 C15 C16 -1.7(6)
C18 C14 C15 C16 178.9(4)
C14 C15 C16 C11 2.0(6)
C14 C15 C16 C19 -176.8(4)
C12 C11 C16 C15 -0.8(5)
N2 C11 C16 C15 -171.6(3)
C12 C11 C16 C19 177.9(3)
N2 C11 C16 C19 7.1(5)
C30 N4 C20 N3 -172.2(3)
C23 N4 C20 N3 0.3(4)
C30 N4 C20 Pd1 6.8(4)
C23 N4 C20 Pd1 179.3(2)
C26 N3 C20 N4 -167.2(3)
C21 N3 C20 N4 8.1(4)
C26 N3 C20 Pd1 13.7(4)
C21 N3 C20 Pd1 -170.9(2)
I1 Pd1 C20 N4 79.8(3)
I2 Pd1 C20 N4 -116.9(3)
I1 Pd1 C20 N3 -101.2(2)
I2 Pd1 C20 N3 62.1(2)
C20 N3 C21 C27 -172.7(3)
C26 N3 C21 C27 2.7(4)
C20 N3 C21 C22 -47.0(4)
C26 N3 C21 C22 128.4(3)
C20 N3 C21 C25 63.7(4)
C26 N3 C21 C25 -120.8(3)
N3 C21 C22 C29 -52.7(3)
C27 C21 C22 C29 71.7(4)
C25 C21 C22 C29 -166.2(3)
N3 C21 C22 C23 69.4(3)
C27 C21 C22 C23 -166.2(3)
C25 C21 C22 C23 -44.1(3)
N3 C21 C22 C28 -175.7(3)
C27 C21 C22 C28 -51.3(4)
C25 C21 C22 C28 70.8(3)
C20 N4 C23 C22 31.4(4)
C30 N4 C23 C22 -155.3(3)
C20 N4 C23 C24 -80.9(4)
C30 N4 C23 C24 92.3(3)
C29 C22 C23 N4 56.6(4)
C21 C22 C23 N4 -63.8(3)
C28 C22 C23 N4 178.5(3)
C29 C22 C23 C24 171.8(3)
C21 C22 C23 C24 51.4(3)
C28 C22 C23 C24 -66.3(4)
N4 C23 C24 C25 78.6(3)
C22 C23 C24 C25 -38.4(3)
C23 C24 C25 C21 9.8(4)
N3 C21 C25 C24 -90.1(3)
C27 C21 C25 C24 145.9(3)
C22 C21 C25 C24 21.9(4)
C20 N4 C30 C35 74.6(4)
C23 N4 C30 C35 -98.5(4)
C20 N4 C30 C31 -112.9(4)
C23 N4 C30 C31 74.0(4)
C35 C30 C31 C32 -1.6(5)
N4 C30 C31 C32 -174.1(3)
C35 C30 C31 C36 176.1(3)
N4 C30 C31 C36 3.6(5)
C30 C31 C32 C33 2.8(5)
C36 C31 C32 C33 -175.1(3)
C31 C32 C33 C34 -1.1(5)
C31 C32 C33 C37 178.2(3)
C32 C33 C34 C35 -1.8(5)
C37 C33 C34 C35 178.8(3)
C31 C30 C35 C34 -1.1(5)
N4 C30 C35 C34 171.1(3)
C31 C30 C35 C38 178.4(3)
N4 C30 C35 C38 -9.3(5)
C33 C34 C35 C30 2.9(5)
C33 C34 C35 C38 -176.6(3)

_cod_database_fobs_code 2240917
